data_7153830
loop_
_publ_author_name
'Zhu, Xu'
'Chiba, Shunsuke'

_publ_section_title
;
 TEMPO-mediated allylic C-H amination with hydrazones.
;
_journal_issue 26
_journal_name_full 'Organic &amp; biomolecular chemistry'
_journal_page_first 4567
_journal_page_last 4570
_journal_paper_doi 10.1039/c4ob00839a
_journal_volume 12
_journal_year 2014
_chemical_formula_sum 'C23 H20 N2'
_chemical_formula_weight 324.41
_space_group_crystal_system monoclinic
_space_group_IT_number 14
_space_group_name_Hall '-P 2ybc'
_space_group_name_H-M_alt 'P 1 21/c 1'
_symmetry_space_group_name_Hall '-P 2ybc'
_symmetry_space_group_name_H-M 'P 1 21/c 1'
_atom_sites_solution_hydrogens geom
_cell_angle_alpha 90
_cell_angle_beta 117.451(5)
_cell_angle_gamma 90
_cell_formula_units_Z 8
_cell_length_a 20.6660(16)
_cell_length_b 9.5448(6)
_cell_length_c 20.3329(18)
_cell_measurement_reflns_used 2508
_cell_measurement_temperature 103.(2)
_cell_measurement_theta_max 22.6929
_cell_measurement_theta_min 2.2575
_cell_volume 3559.1(5)
_computing_cell_refinement 'SAINT V8.34A (Bruker AXS Inc., 2013)'
_computing_data_reduction 'SAINT V8.34A (Bruker AXS Inc., 2013)'
_computing_structure_refinement 'SHELXL-2013 (Sheldrick, 2013)'
_diffrn_ambient_temperature 103.(2)
_diffrn_detector_area_resol_mean 8.3333
_diffrn_measured_fraction_theta_full 0.988
_diffrn_measured_fraction_theta_max 0.988
_diffrn_radiation_wavelength 0.71073
_diffrn_reflns_av_R_equivalents 0.0719
_diffrn_reflns_av_unetI/netI 0.0819
_diffrn_reflns_limit_h_max 24
_diffrn_reflns_limit_h_min -25
_diffrn_reflns_limit_k_max 11
_diffrn_reflns_limit_k_min -11
_diffrn_reflns_limit_l_max 25
_diffrn_reflns_limit_l_min -24
_diffrn_reflns_number 25014
_diffrn_reflns_theta_full 26.07
_diffrn_reflns_theta_max 26.07
_diffrn_reflns_theta_min 2.00
_exptl_absorpt_coefficient_mu 0.071
_exptl_absorpt_correction_T_max 0.98
_exptl_absorpt_correction_T_min 0.85
_exptl_absorpt_correction_type multi-scan
_exptl_absorpt_process_details 'SADABS V2012/1 (Bruker AXS Inc.)'
_exptl_crystal_colour yellow
_exptl_crystal_density_diffrn 1.211
_exptl_crystal_density_method 'not measured'
_exptl_crystal_description block
_exptl_crystal_F_000 1376
_exptl_crystal_size_max 0.340
_exptl_crystal_size_mid 0.320
_exptl_crystal_size_min 0.240
_refine_diff_density_max 0.226
_refine_diff_density_min -0.230
_refine_ls_extinction_method none
_refine_ls_goodness_of_fit_ref 0.998
_refine_ls_hydrogen_treatment constr
_refine_ls_matrix_type full
_refine_ls_number_parameters 451
_refine_ls_number_reflns 6970
_refine_ls_number_restraints 0
_refine_ls_restrained_S_all 0.998
_refine_ls_R_factor_all 0.0946
_refine_ls_R_factor_gt 0.0517
_refine_ls_shift/su_max 0.000
_refine_ls_shift/su_mean 0.000
_refine_ls_structure_factor_coef Fsqd
_refine_ls_weighting_details 'w=1/[\s^2^(Fo^2^)+(0.0535P)^2^+0.2944P] where P=(Fo^2^+2Fc^2^)/3'
_refine_ls_weighting_scheme calc
_refine_ls_wR_factor_gt 0.1089
_refine_ls_wR_factor_ref 0.1293
_reflns_number_gt 4434
_reflns_number_total 6970
_reflns_threshold_expression 'I > 2\s(I)'
_cod_data_source_file c4ob00839a2.cif
_cod_data_source_block I
_cod_depositor_comments 'Adding full bibliography for 7153828--7153830.cif.'
_cod_database_code 7153830

loop_
_space_group_symop_operation_xyz
'x, y, z'
'-x, y+1/2, -z+1/2'
'-x, -y, -z'
'x, -y-1/2, z-1/2'

loop_
_atom_site_type_symbol
_atom_site_label
_atom_site_fract_x
_atom_site_fract_y
_atom_site_fract_z
_atom_site_U_iso_or_equiv
_atom_site_adp_type
_atom_site_calc_flag
_atom_site_refinement_flags_adp
_atom_site_refinement_flags_posn
_atom_site_occupancy
C C1 0.38871(12) 0.2598(2) 0.26351(12) 0.0217(5) Uani d . . 1
H H1 0.339 0.2853 0.2239 0.026 Uiso calc U R 1
C C2 0.44347(11) 0.2484(2) 0.23067(12) 0.0198(5) Uani d . . 1
H H2 0.4562 0.148 0.2286 0.024 Uiso calc U R 1
C C3 0.50863(11) 0.32492(19) 0.29081(12) 0.0174(5) Uani d . . 1
C C4 0.38857(11) 0.44352(19) 0.35512(11) 0.0183(5) Uani d . . 1
C C5 0.31524(12) 0.4208(2) 0.33697(12) 0.0217(5) Uani d . . 1
H H5 0.2871 0.3558 0.2991 0.026 Uiso calc U R 1
C C6 0.28363(12) 0.4927(2) 0.37397(12) 0.0267(5) Uani d . . 1
H H6 0.2338 0.4766 0.361 0.032 Uiso calc U R 1
C C7 0.32306(12) 0.5872(2) 0.42915(13) 0.0303(6) Uani d . . 1
H H7 0.3008 0.6364 0.454 0.036 Uiso calc U R 1
C C8 0.39607(13) 0.6096(2) 0.44792(13) 0.0304(6) Uani d . . 1
H H8 0.4239 0.6742 0.4861 0.036 Uiso calc U R 1
C C9 0.42859(12) 0.5388(2) 0.41160(12) 0.0231(5) Uani d . . 1
H H9 0.4785 0.555 0.4251 0.028 Uiso calc U R 1
C C10 0.38613(13) 0.1235(2) 0.29976(14) 0.0291(6) Uani d . . 1
H H10 0.3541 0.053 0.2689 0.035 Uiso calc U R 1
C C11 0.42472(14) 0.0944(2) 0.37063(15) 0.0379(7) Uani d . . 1
H H11A 0.4574 0.1621 0.4033 0.045 Uiso calc U R 1
H H11B 0.4199 0.0057 0.3891 0.045 Uiso calc U R 1
C C12 0.41683(12) 0.3156(2) 0.15456(12) 0.0210(5) Uani d . . 1
C C13 0.39750(13) 0.4559(2) 0.14374(13) 0.0320(6) Uani d . . 1
H H13 0.4012 0.5111 0.1842 0.038 Uiso calc U R 1
C C14 0.37286(15) 0.5162(2) 0.07447(14) 0.0393(7) Uani d . . 1
H H14 0.3594 0.6123 0.0677 0.047 Uiso calc U R 1
C C15 0.36761(14) 0.4379(2) 0.01496(13) 0.0363(6) Uani d . . 1
H H15 0.3511 0.4801 -0.0324 0.044 Uiso calc U R 1
C C16 0.38660(13) 0.2972(2) 0.02499(13) 0.0303(6) Uani d . . 1
H H16 0.3829 0.2421 -0.0155 0.036 Uiso calc U R 1
C C17 0.41106(12) 0.2374(2) 0.09470(12) 0.0252(5) Uani d . . 1
H H17 0.4241 0.141 0.1015 0.03 Uiso calc U R 1
C C18 0.58345(11) 0.32019(19) 0.30094(12) 0.0178(5) Uani d . . 1
C C19 0.60019(12) 0.25704(19) 0.24844(12) 0.0213(5) Uani d . . 1
H H19 0.5621 0.2202 0.2041 0.026 Uiso calc U R 1
C C20 0.67192(12) 0.2478(2) 0.26068(13) 0.0234(5) Uani d . . 1
H H20 0.6826 0.2045 0.2247 0.028 Uiso calc U R 1
C C21 0.72783(12) 0.3013(2) 0.32478(13) 0.0253(5) Uani d . . 1
H H21 0.7769 0.2941 0.3331 0.03 Uiso calc U R 1
C C22 0.71215(12) 0.3657(2) 0.37734(13) 0.0240(5) Uani d . . 1
H H22 0.7505 0.4035 0.4212 0.029 Uiso calc U R 1
C C23 0.64096(11) 0.37446(19) 0.36557(12) 0.0197(5) Uani d . . 1
H H23 0.6307 0.4179 0.4018 0.024 Uiso calc U R 1
C C24 0.02687(11) 0.64560(19) 0.37415(11) 0.0166(5) Uani d . . 1
H H24 -0.0096 0.6296 0.3928 0.02 Uiso calc U R 1
C C25 -0.01106(11) 0.64895(19) 0.28830(11) 0.0165(5) Uani d . . 1
H H25 -0.0147 0.7478 0.2706 0.02 Uiso calc U R 1
C C26 0.04521(11) 0.56956(18) 0.27417(11) 0.0151(5) Uani d . . 1
C C27 0.11402(11) 0.45840(19) 0.45771(11) 0.0168(5) Uani d . . 1
C C28 0.16548(11) 0.35426(19) 0.46821(12) 0.0189(5) Uani d . . 1
H H28 0.176 0.3297 0.4289 0.023 Uiso calc U R 1
C C29 0.20125(12) 0.2866(2) 0.53632(13) 0.0253(5) Uani d . . 1
H H29 0.2358 0.2153 0.5429 0.03 Uiso calc U R 1
C C30 0.18725(12) 0.3216(2) 0.59459(13) 0.0266(6) Uani d . . 1
H H30 0.2117 0.2744 0.6408 0.032 Uiso calc U R 1
C C31 0.13723(12) 0.4265(2) 0.58482(12) 0.0238(5) Uani d . . 1
H H31 0.1276 0.4516 0.6247 0.029 Uiso calc U R 1
C C32 0.10097(11) 0.4953(2) 0.51713(12) 0.0194(5) Uani d . . 1
H H32 0.0672 0.5677 0.5112 0.023 Uiso calc U R 1
C C33 0.06843(13) 0.7791(2) 0.40544(12) 0.0230(5) Uani d . . 1
H H33 0.0407 0.8591 0.4047 0.028 Uiso calc U R 1
C C34 0.13923(13) 0.7958(2) 0.43369(13) 0.0303(6) Uani d . . 1
H H34A 0.1693 0.7189 0.4357 0.036 Uiso calc U R 1
H H34B 0.1604 0.8848 0.4521 0.036 Uiso calc U R 1
C C35 -0.08560(11) 0.57987(19) 0.25125(11) 0.0161(5) Uani d . . 1
C C36 -0.09382(12) 0.4377(2) 0.26131(12) 0.0199(5) Uani d . . 1
H H36 -0.0521 0.383 0.2914 0.024 Uiso calc U R 1
C C37 -0.16196(12) 0.3750(2) 0.22807(12) 0.0235(5) Uani d . . 1
H H37 -0.1666 0.278 0.2354 0.028 Uiso calc U R 1
C C38 -0.22319(12) 0.4529(2) 0.18427(13) 0.0255(5) Uani d . . 1
H H38 -0.27 0.4102 0.1619 0.031 Uiso calc U R 1
C C39 -0.21563(12) 0.5942(2) 0.17328(13) 0.0263(6) Uani d . . 1
H H39 -0.2573 0.6485 0.1427 0.032 Uiso calc U R 1
C C40 -0.14718(12) 0.6562(2) 0.20693(12) 0.0211(5) Uani d . . 1
H H40 -0.1426 0.7532 0.1993 0.025 Uiso calc U R 1
C C41 0.04919(11) 0.57182(18) 0.20445(11) 0.0159(5) Uani d . . 1
C C42 0.10843(12) 0.51188(19) 0.19844(12) 0.0212(5) Uani d . . 1
H H42 0.1449 0.4627 0.2394 0.025 Uiso calc U R 1
C C43 0.11419(13) 0.5237(2) 0.13391(13) 0.0265(5) Uani d . . 1
H H43 0.1546 0.4827 0.1308 0.032 Uiso calc U R 1
C C44 0.06168(13) 0.5947(2) 0.07352(13) 0.0283(6) Uani d . . 1
H H44 0.0664 0.6037 0.0294 0.034 Uiso calc U R 1
C C45 0.00216(13) 0.6525(2) 0.07778(12) 0.0237(5) Uani d . . 1
H H45 -0.0344 0.7001 0.0362 0.028 Uiso calc U R 1
C C46 -0.00398(12) 0.64108(19) 0.14269(12) 0.0195(5) Uani d . . 1
H H46 -0.0449 0.6809 0.1452 0.023 Uiso calc U R 1
N N1 0.42015(9) 0.37578(17) 0.31651(10) 0.0212(4) Uani d . . 1
N N2 0.49264(9) 0.39657(16) 0.33568(10) 0.0191(4) Uani d . . 1
N N3 0.07473(9) 0.52311(16) 0.38915(9) 0.0188(4) Uani d . . 1
N N4 0.09017(9) 0.49716(15) 0.33118(9) 0.0166(4) Uani d . . 1

loop_
_atom_site_aniso_label
_atom_site_aniso_U_11
_atom_site_aniso_U_22
_atom_site_aniso_U_33
_atom_site_aniso_U_12
_atom_site_aniso_U_13
_atom_site_aniso_U_23
C1 0.0172(12) 0.0257(11) 0.0219(13) -0.0029(9) 0.0086(10) -0.0066(9)
C2 0.0158(11) 0.0212(10) 0.0221(12) -0.0015(9) 0.0086(10) -0.0028(9)
C3 0.0200(12) 0.0167(10) 0.0156(12) -0.0001(8) 0.0083(10) 0.0019(8)
C4 0.0174(12) 0.0215(10) 0.0165(12) 0.0018(9) 0.0083(10) 0.0046(9)
C5 0.0181(12) 0.0274(11) 0.0188(12) -0.0027(9) 0.0077(10) 0.0007(9)
C6 0.0169(12) 0.0417(13) 0.0213(13) -0.0001(10) 0.0087(11) 0.0035(10)
C7 0.0216(13) 0.0496(14) 0.0220(13) 0.0059(11) 0.0121(11) -0.0024(11)
C8 0.0260(14) 0.0415(13) 0.0202(13) -0.0008(11) 0.0078(11) -0.0087(10)
C9 0.0181(12) 0.0330(12) 0.0182(12) -0.0016(9) 0.0083(10) -0.0005(10)
C10 0.0301(14) 0.0257(11) 0.0424(16) -0.0067(10) 0.0261(13) -0.0058(11)
C11 0.0436(17) 0.0340(13) 0.0450(18) -0.0015(12) 0.0279(15) 0.0048(12)
C12 0.0179(12) 0.0233(11) 0.0203(13) -0.0032(9) 0.0075(10) -0.0033(9)
C13 0.0409(16) 0.0291(12) 0.0225(14) 0.0047(11) 0.0117(12) -0.0053(10)
C14 0.0522(18) 0.0283(12) 0.0307(16) 0.0098(12) 0.0132(14) 0.0035(11)
C15 0.0444(16) 0.0373(13) 0.0205(14) 0.0013(12) 0.0092(13) 0.0028(11)
C16 0.0377(15) 0.0339(12) 0.0204(13) -0.0020(11) 0.0143(12) -0.0077(10)
C17 0.0266(13) 0.0238(11) 0.0258(14) -0.0018(10) 0.0126(11) -0.0037(10)
C18 0.0207(12) 0.0149(10) 0.0204(12) 0.0010(8) 0.0117(11) 0.0040(8)
C19 0.0219(13) 0.0185(10) 0.0229(13) -0.0021(9) 0.0097(11) -0.0009(9)
C20 0.0250(13) 0.0217(10) 0.0288(14) 0.0002(9) 0.0169(12) -0.0028(10)
C21 0.0183(12) 0.0265(11) 0.0344(15) -0.0004(9) 0.0148(12) -0.0001(10)
C22 0.0182(12) 0.0247(11) 0.0247(13) -0.0054(9) 0.0063(11) 0.0000(10)
C23 0.0217(12) 0.0195(10) 0.0175(12) -0.0022(9) 0.0086(10) -0.0010(9)
C24 0.0166(11) 0.0219(10) 0.0143(11) 0.0041(8) 0.0095(10) 0.0017(9)
C25 0.0193(12) 0.0168(9) 0.0140(11) 0.0030(8) 0.0081(10) 0.0017(8)
C26 0.0160(11) 0.0139(9) 0.0167(12) -0.0016(8) 0.0086(10) -0.0008(8)
C27 0.0151(11) 0.0195(10) 0.0133(11) -0.0045(8) 0.0044(10) 0.0006(8)
C28 0.0194(12) 0.0199(10) 0.0184(12) -0.0003(9) 0.0094(10) -0.0010(9)
C29 0.0214(13) 0.0244(11) 0.0269(14) 0.0021(9) 0.0083(11) 0.0043(10)
C30 0.0223(13) 0.0332(12) 0.0200(13) -0.0053(10) 0.0059(11) 0.0082(10)
C31 0.0203(12) 0.0342(12) 0.0194(13) -0.0095(10) 0.0113(11) -0.0006(10)
C32 0.0152(11) 0.0248(10) 0.0170(12) -0.0021(9) 0.0064(10) 0.0012(9)
C33 0.0320(14) 0.0211(11) 0.0156(12) 0.0026(9) 0.0107(11) -0.0007(9)
C34 0.0354(15) 0.0296(12) 0.0250(14) -0.0074(11) 0.0131(12) -0.0038(10)
C35 0.0173(12) 0.0209(10) 0.0142(11) 0.0026(9) 0.0106(10) 0.0013(8)
C36 0.0199(12) 0.0203(10) 0.0224(13) 0.0055(9) 0.0121(11) 0.0051(9)
C37 0.0263(13) 0.0183(10) 0.0303(14) 0.0001(9) 0.0168(12) 0.0032(9)
C38 0.0173(12) 0.0290(11) 0.0317(14) -0.0020(9) 0.0125(11) -0.0010(10)
C39 0.0195(12) 0.0255(11) 0.0284(14) 0.0070(9) 0.0064(11) 0.0040(10)
C40 0.0242(13) 0.0164(10) 0.0226(13) 0.0021(9) 0.0107(11) 0.0019(9)
C41 0.0190(12) 0.0142(9) 0.0150(11) -0.0043(8) 0.0083(10) -0.0027(8)
C42 0.0246(13) 0.0197(10) 0.0208(12) -0.0007(9) 0.0118(11) -0.0006(9)
C43 0.0314(14) 0.0278(11) 0.0262(14) 0.0007(10) 0.0183(12) -0.0042(10)
C44 0.0445(16) 0.0269(11) 0.0223(13) -0.0019(11) 0.0229(13) -0.0008(10)
C45 0.0350(14) 0.0196(10) 0.0171(12) 0.0020(10) 0.0124(11) 0.0019(9)
C46 0.0217(12) 0.0186(10) 0.0183(12) -0.0001(9) 0.0093(10) -0.0001(9)
N1 0.0151(10) 0.0268(9) 0.0247(11) -0.0058(7) 0.0117(9) -0.0079(8)
N2 0.0144(10) 0.0231(9) 0.0200(10) -0.0026(7) 0.0081(8) -0.0010(8)
N3 0.0233(10) 0.0218(9) 0.0136(10) 0.0045(7) 0.0105(9) 0.0003(7)
N4 0.0200(10) 0.0193(8) 0.0122(9) -0.0017(7) 0.0089(8) -0.0015(7)

loop_
_atom_type_symbol
_atom_type_description
_atom_type_scat_dispersion_real
_atom_type_scat_dispersion_imag
_atom_type_scat_source
C C 0.0033 0.0016 'International Tables Vol C Tables 4.2.6.8 and 6.1.1.4'
H H 0.0000 0.0000 'International Tables Vol C Tables 4.2.6.8 and 6.1.1.4'
N N 0.0061 0.0033 'International Tables Vol C Tables 4.2.6.8 and 6.1.1.4'

loop_
_geom_angle_atom_site_label_1
_geom_angle_atom_site_label_2
_geom_angle_atom_site_label_3
_geom_angle
N1 C1 C10 113.23(19)
N1 C1 C2 101.72(16)
C10 C1 C2 110.21(17)
N1 C1 H1 110.5
C10 C1 H1 110.5
C2 C1 H1 110.5
C3 C2 C12 112.65(17)
C3 C2 C1 99.80(16)
C12 C2 C1 114.30(17)
C3 C2 H2 109.9
C12 C2 H2 109.9
C1 C2 H2 109.9
N2 C3 C18 120.79(19)
N2 C3 C2 113.51(19)
C18 C3 C2 125.69(19)
N1 C4 C9 120.83(19)
N1 C4 C5 120.76(19)
C9 C4 C5 118.4(2)
C6 C5 C4 120.3(2)
C6 C5 H5 119.9
C4 C5 H5 119.9
C7 C6 C5 121.2(2)
C7 C6 H6 119.4
C5 C6 H6 119.4
C6 C7 C8 118.9(2)
C6 C7 H7 120.5
C8 C7 H7 120.5
C9 C8 C7 120.7(2)
C9 C8 H8 119.6
C7 C8 H8 119.6
C8 C9 C4 120.5(2)
C8 C9 H9 119.7
C4 C9 H9 119.7
C11 C10 C1 125.3(2)
C11 C10 H10 117.4
C1 C10 H10 117.4
C10 C11 H11A 120.0
C10 C11 H11B 120.0
H11A C11 H11B 120.0
C17 C12 C13 118.7(2)
C17 C12 C2 120.63(18)
C13 C12 C2 120.70(19)
C14 C13 C12 120.5(2)
C14 C13 H13 119.7
C12 C13 H13 119.7
C13 C14 C15 120.6(2)
C13 C14 H14 119.7
C15 C14 H14 119.7
C14 C15 C16 119.4(2)
C14 C15 H15 120.3
C16 C15 H15 120.3
C15 C16 C17 119.5(2)
C15 C16 H16 120.2
C17 C16 H16 120.2
C12 C17 C16 121.2(2)
C12 C17 H17 119.4
C16 C17 H17 119.4
C19 C18 C23 118.2(2)
C19 C18 C3 121.47(19)
C23 C18 C3 120.3(2)
C20 C19 C18 120.6(2)
C20 C19 H19 119.7
C18 C19 H19 119.7
C21 C20 C19 120.4(2)
C21 C20 H20 119.8
C19 C20 H20 119.8
C20 C21 C22 119.8(2)
C20 C21 H21 120.1
C22 C21 H21 120.1
C23 C22 C21 120.0(2)
C23 C22 H22 120.0
C21 C22 H22 120.0
C22 C23 C18 121.0(2)
C22 C23 H23 119.5
C18 C23 H23 119.5
N3 C24 C33 112.82(17)
N3 C24 C25 101.11(15)
C33 C24 C25 110.65(16)
N3 C24 H24 110.6
C33 C24 H24 110.6
C25 C24 H24 110.6
C35 C25 C26 112.26(16)
C35 C25 C24 114.88(17)
C26 C25 C24 99.70(15)
C35 C25 H25 109.9
C26 C25 H25 109.9
C24 C25 H25 109.9
N4 C26 C41 122.50(18)
N4 C26 C25 112.98(18)
C41 C26 C25 124.52(17)
N3 C27 C28 121.3(2)
N3 C27 C32 119.82(18)
C28 C27 C32 118.87(19)
C29 C28 C27 120.0(2)
C29 C28 H28 120.0
C27 C28 H28 120.0
C30 C29 C28 121.0(2)
C30 C29 H29 119.5
C28 C29 H29 119.5
C29 C30 C31 119.2(2)
C29 C30 H30 120.4
C31 C30 H30 120.4
C30 C31 C32 120.6(2)
C30 C31 H31 119.7
C32 C31 H31 119.7
C31 C32 C27 120.3(2)
C31 C32 H32 119.8
C27 C32 H32 119.8
C34 C33 C24 126.3(2)
C34 C33 H33 116.8
C24 C33 H33 116.8
C33 C34 H34A 120.0
C33 C34 H34B 120.0
H34A C34 H34B 120.0
C40 C35 C36 118.14(19)
C40 C35 C25 120.92(17)
C36 C35 C25 120.94(18)
C37 C36 C35 120.91(19)
C37 C36 H36 119.5
C35 C36 H36 119.5
C38 C37 C36 120.33(19)
C38 C37 H37 119.8
C36 C37 H37 119.8
C37 C38 C39 119.3(2)
C37 C38 H38 120.4
C39 C38 H38 120.4
C38 C39 C40 120.0(2)
C38 C39 H39 120.0
C40 C39 H39 120.0
C35 C40 C39 121.33(18)
C35 C40 H40 119.3
C39 C40 H40 119.3
C46 C41 C42 118.0(2)
C46 C41 C26 120.53(19)
C42 C41 C26 121.33(18)
C43 C42 C41 120.7(2)
C43 C42 H42 119.6
C41 C42 H42 119.6
C42 C43 C44 120.6(2)
C42 C43 H43 119.7
C44 C43 H43 119.7
C43 C44 C45 119.7(2)
C43 C44 H44 120.2
C45 C44 H44 120.2
C44 C45 C46 120.0(2)
C44 C45 H45 120.0
C46 C45 H45 120.0
C45 C46 C41 120.9(2)
C45 C46 H46 119.5
C41 C46 H46 119.5
N2 N1 C4 120.38(17)
N2 N1 C1 111.79(16)
C4 N1 C1 126.87(17)
C3 N2 N1 108.73(17)
N4 N3 C27 121.22(16)
N4 N3 C24 111.38(15)
C27 N3 C24 125.89(17)
C26 N4 N3 108.35(16)

loop_
_geom_bond_atom_site_label_1
_geom_bond_atom_site_label_2
_geom_bond_distance
C1 N1 1.471(3)
C1 C10 1.508(3)
C1 C2 1.560(3)
C1 H1 1.0
C2 C3 1.524(3)
C2 C12 1.524(3)
C2 H2 1.0
C3 N2 1.299(3)
C3 C18 1.463(3)
C4 N1 1.390(3)
C4 C9 1.398(3)
C4 C5 1.401(3)
C5 C6 1.385(3)
C5 H5 0.95
C6 C7 1.376(3)
C6 H6 0.95
C7 C8 1.392(3)
C7 H7 0.95
C8 C9 1.382(3)
C8 H8 0.95
C9 H9 0.95
C10 C11 1.315(3)
C10 H10 0.95
C11 H11A 0.95
C11 H11B 0.95
C12 C17 1.386(3)
C12 C13 1.386(3)
C13 C14 1.383(3)
C13 H13 0.95
C14 C15 1.383(3)
C14 H14 0.95
C15 C16 1.388(3)
C15 H15 0.95
C16 C17 1.389(3)
C16 H16 0.95
C17 H17 0.95
C18 C19 1.401(3)
C18 C23 1.403(3)
C19 C20 1.388(3)
C19 H19 0.95
C20 C21 1.380(3)
C20 H20 0.95
C21 C22 1.395(3)
C21 H21 0.95
C22 C23 1.380(3)
C22 H22 0.95
C23 H23 0.95
C24 N3 1.470(2)
C24 C33 1.504(3)
C24 C25 1.549(3)
C24 H24 1.0
C25 C35 1.518(3)
C25 C26 1.522(3)
C25 H25 1.0
C26 N4 1.301(2)
C26 C41 1.458(3)
C27 N3 1.393(2)
C27 C28 1.398(3)
C27 C32 1.399(3)
C28 C29 1.392(3)
C28 H28 0.95
C29 C30 1.384(3)
C29 H29 0.95
C30 C31 1.386(3)
C30 H30 0.95
C31 C32 1.392(3)
C31 H31 0.95
C32 H32 0.95
C33 C34 1.312(3)
C33 H33 0.95
C34 H34A 0.95
C34 H34B 0.95
C35 C40 1.380(3)
C35 C36 1.395(3)
C36 C37 1.386(3)
C36 H36 0.95
C37 C38 1.381(3)
C37 H37 0.95
C38 C39 1.388(3)
C38 H38 0.95
C39 C40 1.388(3)
C39 H39 0.95
C40 H40 0.95
C41 C46 1.396(3)
C41 C42 1.407(3)
C42 C43 1.376(3)
C42 H42 0.95
C43 C44 1.384(3)
C43 H43 0.95
C44 C45 1.387(3)
C44 H44 0.95
C45 C46 1.387(3)
C45 H45 0.95
C46 H46 0.95
N1 N2 1.377(2)
N3 N4 1.378(2)
